data_4332434
loop_
_publ_author_name
'Milsmann, Carsten'
'Levina, Aviva'
'Harris, Hugh H.'
'Foran, Garry J.'
'Turner, Peter'
'Lay, Peter A.'

_publ_section_title
;
 Charge Distribution in Chromium and Vanadium Catecholato
 Complexes:&#x00A0; X-ray Absorption Spectroscopic and Computational
 Studies
;
_journal_issue 12
_journal_name_full 'Inorganic Chemistry'
_journal_page_first 4743
_journal_page_last 4754
_journal_paper_doi 10.1021/ic0603611
_journal_volume 45
_journal_year 2006
_chemical_absolute_configuration ad
_chemical_formula_sum 'C32 H47 N3 O6 V'
_chemical_formula_weight 620.67
_chemical_name_systematic
; 
 ? 
;
_space_group_IT_number 19
_symmetry_cell_setting orthorhombic
_symmetry_Int_Tables_number 19
_symmetry_space_group_name_Hall 'P 2ac 2ab'
_symmetry_space_group_name_H-M 'P 21 21 21'
_atom_sites_solution_hydrogens geom
_atom_sites_solution_primary direct
_atom_sites_solution_secondary difmap
_audit_creation_method SHELXL-97
_cell_angle_alpha 90.00
_cell_angle_beta 90.00
_cell_angle_gamma 90.00
_cell_formula_units_Z 4
_cell_length_a 10.244(2)
_cell_length_b 10.743(2)
_cell_length_c 29.639(7)
_cell_measurement_reflns_used 985
_cell_measurement_temperature 150(2)
_cell_measurement_theta_max 27.05
_cell_measurement_theta_min 2.86
_cell_volume 3261.8(12)
_computing_cell_refinement 'SAINT (Bruker,1995)'
_computing_data_collection 'SMART (Bruker,1995)'
_computing_data_reduction 'SAINT and XPREP (Bruker 1995)'
_computing_molecular_graphics
;
  teXsan for Windows (MSC, 1997) 
  xtal 3.6 (Hall,du Boulay, D.J. & Olthof-Hazekamp, R. 1999)
  ORTEPII  (Johnson,C.K., 1976). 
  WinGX (Farrugia, 1999)
;
_computing_structure_refinement 'SHELXL-97 (Sheldrick, 1997)'
_computing_structure_solution 'SIR97 (Altomare, et. al. 1997)'
_diffrn_ambient_temperature 150(2)
_diffrn_crystal_treatment
;
attached with Exxon Paratone N, to a short length 
of fibre supported on a thin piece of copper wire 
inserted in a copper mounting pin.  The crystal was 
quenched in a cold nitrogen gas stream from an 
Oxford Cryosystems Cryostream. 
;
_diffrn_measured_fraction_theta_full 0.970
_diffrn_measured_fraction_theta_max 0.970
_diffrn_measurement_device_type 'Bruker SMART 1000 CCD'
_diffrn_measurement_method \w
_diffrn_radiation_monochromator graphite
_diffrn_radiation_source 'sealed tube'
_diffrn_radiation_type MoK\a
_diffrn_radiation_wavelength 0.71073
_diffrn_reflns_av_R_equivalents 0.0365
_diffrn_reflns_av_sigmaI/netI 0.0309
_diffrn_reflns_limit_h_max 12
_diffrn_reflns_limit_h_min -13
_diffrn_reflns_limit_k_max 14
_diffrn_reflns_limit_k_min -14
_diffrn_reflns_limit_l_max 39
_diffrn_reflns_limit_l_min -39
_diffrn_reflns_number 28526
_diffrn_reflns_theta_full 28.34
_diffrn_reflns_theta_max 28.34
_diffrn_reflns_theta_min 2.02
_diffrn_standards_decay_% 0.01
_diffrn_standards_number 189
_exptl_absorpt_coefficient_mu 0.350
_exptl_absorpt_correction_T_max 0.927
_exptl_absorpt_correction_T_min 0.885
_exptl_absorpt_correction_type gaussian
_exptl_absorpt_process_details
;
  Gaussian (Coppens et al., 1965) 
  XPREP  (Bruker, 1995)
;
_exptl_crystal_colour 'dark blue'
_exptl_crystal_density_diffrn 1.264
_exptl_crystal_density_method 'not measured'
_exptl_crystal_description prism
_exptl_crystal_F_000 1324
_exptl_crystal_size_max 0.418
_exptl_crystal_size_mid 0.272
_exptl_crystal_size_min 0.254
_refine_diff_density_max 1.037
_refine_diff_density_min -0.376
_refine_diff_density_rms 0.070
_refine_ls_abs_structure_details 'Flack H D (1983), Acta Cryst. A39, 876-881'
_refine_ls_abs_structure_Flack 0.01(3)
_refine_ls_extinction_method none
_refine_ls_goodness_of_fit_ref 1.295
_refine_ls_hydrogen_treatment mixed
_refine_ls_matrix_type full
_refine_ls_number_parameters 386
_refine_ls_number_reflns 7731
_refine_ls_number_restraints 0
_refine_ls_restrained_S_all 1.295
_refine_ls_R_factor_all 0.0611
_refine_ls_R_factor_gt 0.0521
_refine_ls_shift/su_max 0.001
_refine_ls_shift/su_mean 0.000
_refine_ls_structure_factor_coef Fsqd
_refine_ls_weighting_details 'calc w=1/[\s^2^(Fo^2^)+(0.05P)^2^+1.5P] where P=(Fo^2^+2Fc^2^)/3'
_refine_ls_weighting_scheme calc
_refine_ls_wR_factor_gt 0.1355
_refine_ls_wR_factor_ref 0.1395
_reflns_number_gt 6703
_reflns_number_total 7731
_reflns_threshold_expression >2sigma(I)
_cod_data_source_file ic0603611sup1.cif
_cod_data_source_block pal56
_cod_depositor_comments
;
The following automatic conversions were performed:
'_atom_site_symetry_multiplicity' tag replaced with
'_atom_site_symmetry_multiplicity'.

Automatic conversion script
Id: cif_correct_tags 1440 2010-10-19 06:21:57Z saulius 

The following automatic conversions were performed:

'_exptl_absorpt_correction_type' value 'Gaussian' changed to
'gaussian' according to
/home/saulius/struct/CIF-dictionaries/cif_core.dic dictionary named
'cif_core.dic' version 2.4.2 from 2011-04-26.

Automatic conversion script
Id: cif_fix_values 1891 2012-01-12 08:04:46Z andrius 
;
_cod_original_cell_volume 3262.0(13)
_cod_original_sg_symbol_H-M 'P 21 21 21 '
_cod_database_code 4332434

loop_
_symmetry_equiv_pos_as_xyz
'x, y, z'
'-x+1/2, -y, z+1/2'
'-x, y+1/2, -z+1/2'
'x+1/2, -y+1/2, -z'

loop_
_atom_site_label
_atom_site_type_symbol
_atom_site_fract_x
_atom_site_fract_y
_atom_site_fract_z
_atom_site_U_iso_or_equiv
_atom_site_adp_type
_atom_site_occupancy
_atom_site_symmetry_multiplicity
_atom_site_calc_flag
_atom_site_refinement_flags
V1 V 0.62622(5) 0.33307(4) 0.131177(17) 0.03369(13) Uani 1 1 d .
O1 O 0.6939(2) 0.41040(19) 0.18525(7) 0.0362(5) Uani 1 1 d .
O2 O 0.7784(2) 0.22586(19) 0.14141(7) 0.0360(5) Uani 1 1 d .
O3 O 0.4869(2) 0.26012(19) 0.16687(7) 0.0377(5) Uani 1 1 d .
O4 O 0.5645(2) 0.2086(2) 0.08897(7) 0.0378(5) Uani 1 1 d .
O5 O 0.5129(2) 0.47838(19) 0.12158(7) 0.0393(5) Uani 1 1 d .
O6 O 0.7196(2) 0.4120(2) 0.08247(7) 0.0397(5) Uani 1 1 d .
C1 C 0.7982(3) 0.3550(3) 0.20351(10) 0.0339(6) Uani 1 1 d .
C2 C 0.8464(3) 0.2519(3) 0.17934(10) 0.0340(6) Uani 1 1 d .
C3 C 0.9523(3) 0.1863(3) 0.19534(11) 0.0417(7) Uani 1 1 d .
H3 H 0.9848 0.1166 0.1791 0.050 Uiso 1 1 calc R
C4 C 1.0115(4) 0.2233(3) 0.23568(12) 0.0484(8) Uani 1 1 d .
H4 H 1.0843 0.1781 0.2469 0.058 Uiso 1 1 calc R
C5 C 0.9654(3) 0.3247(3) 0.25931(11) 0.0455(7) Uani 1 1 d .
H5 H 1.0067 0.3492 0.2866 0.055 Uiso 1 1 calc R
C6 C 0.8576(3) 0.3917(3) 0.24315(10) 0.0395(7) Uani 1 1 d .
H6 H 0.8257 0.4616 0.2593 0.047 Uiso 1 1 calc R
C7 C 0.4224(3) 0.1675(3) 0.14723(10) 0.0340(6) Uani 1 1 d .
C8 C 0.4654(3) 0.1386(3) 0.10331(10) 0.0338(6) Uani 1 1 d .
C9 C 0.4069(3) 0.0423(3) 0.07910(11) 0.0418(7) Uani 1 1 d .
H9 H 0.4365 0.0220 0.0496 0.050 Uiso 1 1 calc R
C10 C 0.3046(3) -0.0236(3) 0.09869(12) 0.0421(7) Uani 1 1 d .
H10 H 0.2632 -0.0881 0.0821 0.051 Uiso 1 1 calc R
C11 C 0.2623(3) 0.0031(3) 0.14179(11) 0.0407(7) Uani 1 1 d .
H11 H 0.1937 -0.0442 0.1549 0.049 Uiso 1 1 calc R
C12 C 0.3208(3) 0.1004(3) 0.16645(11) 0.0393(7) Uani 1 1 d .
H12 H 0.2909 0.1199 0.1960 0.047 Uiso 1 1 calc R
C13 C 0.5472(3) 0.5511(3) 0.08607(11) 0.0372(7) Uani 1 1 d .
C14 C 0.6615(3) 0.5129(3) 0.06469(10) 0.0379(7) Uani 1 1 d .
C15 C 0.7060(4) 0.5767(3) 0.02720(12) 0.0476(8) Uani 1 1 d .
H15 H 0.7839 0.5518 0.0123 0.057 Uiso 1 1 calc R
C16 C 0.6338(4) 0.6792(3) 0.01156(11) 0.0537(9) Uani 1 1 d .
H16 H 0.6632 0.7237 -0.0142 0.064 Uiso 1 1 calc R
C17 C 0.5222(5) 0.7159(3) 0.03278(13) 0.0550(10) Uani 1 1 d .
H17 H 0.4746 0.7852 0.0216 0.066 Uiso 1 1 calc R
C18 C 0.4772(4) 0.6526(3) 0.07075(12) 0.0453(8) Uani 1 1 d .
H18 H 0.4000 0.6787 0.0858 0.054 Uiso 1 1 calc R
N1 N 0.3651(4) 0.5344(4) 0.19546(10) 0.0657(10) Uani 1 1 d .
H1N H 0.4199 0.5174 0.1712 0.079 Uiso 1 1 calc R
C19 C 0.2331(5) 0.4460(5) 0.1899(2) 0.0848(16) Uani 1 1 d .
H19A H 0.2512 0.3626 0.2026 0.102 Uiso 1 1 calc R
H19B H 0.1606 0.4832 0.2074 0.102 Uiso 1 1 calc R
C20 C 0.1959(5) 0.4338(5) 0.1465(2) 0.0859(16) Uani 1 1 d .
H20A H 0.1813 0.5163 0.1334 0.129 Uiso 1 1 calc R
H20B H 0.1149 0.3854 0.1451 0.129 Uiso 1 1 calc R
H20C H 0.2644 0.3906 0.1296 0.129 Uiso 1 1 calc R
C21 C 0.4287(4) 0.4878(4) 0.23634(12) 0.0518(9) Uani 1 1 d .
H21A H 0.5173 0.5242 0.2382 0.062 Uiso 1 1 calc R
H21B H 0.4387 0.3965 0.2336 0.062 Uiso 1 1 calc R
C22 C 0.3577(5) 0.5159(5) 0.27959(14) 0.0743(13) Uani 1 1 d .
H22A H 0.3549 0.6061 0.2843 0.112 Uiso 1 1 calc R
H22B H 0.4035 0.4764 0.3049 0.112 Uiso 1 1 calc R
H22C H 0.2685 0.4834 0.2778 0.112 Uiso 1 1 calc R
C23 C 0.3283(6) 0.6592(5) 0.1924(2) 0.0883(16) Uani 1 1 d .
H23A H 0.2683 0.6818 0.2173 0.106 Uiso 1 1 calc R
H23B H 0.2847 0.6762 0.1633 0.106 Uiso 1 1 calc R
C24 C 0.4484(6) 0.7270(5) 0.1959(2) 0.0893(17) Uani 1 1 d .
H24A H 0.4810 0.7224 0.2269 0.134 Uiso 1 1 calc R
H24B H 0.4333 0.8143 0.1877 0.134 Uiso 1 1 calc R
H24C H 0.5130 0.6908 0.1753 0.134 Uiso 1 1 calc R
N2 N 0.8355(3) 0.1031(3) 0.05922(10) 0.0489(7) Uani 1 1 d .
H2N H 0.8059 0.1448 0.0847 0.059 Uiso 1 1 calc R
C25 C 0.9753(4) 0.0836(4) 0.06563(16) 0.0638(11) Uani 1 1 d .
H25A H 1.0108 0.0350 0.0400 0.077 Uiso 1 1 calc R
H25B H 0.9903 0.0357 0.0937 0.077 Uiso 1 1 calc R
C26 C 1.0435(5) 0.2051(5) 0.06854(19) 0.0798(14) Uani 1 1 d .
H26A H 1.0302 0.2515 0.0405 0.120 Uiso 1 1 calc R
H26B H 1.1371 0.1911 0.0732 0.120 Uiso 1 1 calc R
H26C H 1.0083 0.2530 0.0939 0.120 Uiso 1 1 calc R
C27 C 0.7627(5) -0.0227(4) 0.05801(14) 0.0575(10) Uani 1 1 d .
H27A H 0.6758 -0.0103 0.0441 0.069 Uiso 1 1 calc R
H27B H 0.8121 -0.0817 0.0389 0.069 Uiso 1 1 calc R
C28 C 0.7461(5) -0.0762(4) 0.10228(16) 0.0683(12) Uani 1 1 d .
H28A H 0.8319 -0.0925 0.1157 0.102 Uiso 1 1 calc R
H28B H 0.6975 -0.1545 0.0998 0.102 Uiso 1 1 calc R
H28C H 0.6976 -0.0181 0.1215 0.102 Uiso 1 1 calc R
C29 C 0.7985(4) 0.1807(3) 0.02000(11) 0.0483(8) Uani 1 1 d .
H29A H 0.8352 0.2653 0.0240 0.058 Uiso 1 1 calc R
H29B H 0.7022 0.1885 0.0191 0.058 Uiso 1 1 calc R
C30 C 0.8460(5) 0.1280(4) -0.02485(12) 0.0646(12) Uani 1 1 d .
H30A H 0.9416 0.1274 -0.0253 0.097 Uiso 1 1 calc R
H30B H 0.8134 0.1798 -0.0496 0.097 Uiso 1 1 calc R
H30C H 0.8134 0.0428 -0.0284 0.097 Uiso 1 1 calc R
N3 N 0.0634(5) 0.7459(5) 0.10614(19) 0.1077(18) Uani 1 1 d .
C31 C -0.0154(5) 0.6878(4) 0.12158(16) 0.0692(12) Uani 1 1 d .
C32 C -0.1135(5) 0.6133(5) 0.14294(18) 0.0810(14) Uani 1 1 d .
H32A H -0.0756 0.5705 0.1690 0.122 Uiso 1 1 calc R
H32B H -0.1467 0.5517 0.1214 0.122 Uiso 1 1 calc R
H32C H -0.1853 0.6669 0.1530 0.122 Uiso 1 1 calc R

loop_
_atom_site_aniso_label
_atom_site_aniso_U_11
_atom_site_aniso_U_22
_atom_site_aniso_U_33
_atom_site_aniso_U_23
_atom_site_aniso_U_13
_atom_site_aniso_U_12
V1 0.0351(2) 0.0281(2) 0.0379(2) -0.0027(2) 0.0097(2) 0.0019(2)
O1 0.0368(11) 0.0308(10) 0.0409(11) -0.0037(9) 0.0081(9) 0.0048(9)
O2 0.0393(11) 0.0321(10) 0.0366(12) -0.0030(8) 0.0068(9) 0.0069(9)
O3 0.0452(12) 0.0307(10) 0.0372(11) -0.0060(9) 0.0127(10) -0.0029(9)
O4 0.0387(11) 0.0411(12) 0.0337(11) -0.0041(9) 0.0088(9) -0.0032(9)
O5 0.0411(12) 0.0340(10) 0.0429(12) 0.0013(9) 0.0086(9) 0.0049(9)
O6 0.0441(12) 0.0345(11) 0.0404(12) -0.0014(9) 0.0125(10) -0.0012(9)
C1 0.0337(15) 0.0296(15) 0.0383(15) 0.0030(12) 0.0114(12) -0.0029(12)
C2 0.0346(16) 0.0285(13) 0.0388(15) 0.0009(11) 0.0115(12) -0.0030(11)
C3 0.0447(18) 0.0366(17) 0.0438(17) -0.0004(13) 0.0106(14) 0.0053(14)
C4 0.0427(19) 0.0505(19) 0.052(2) 0.0122(16) 0.0057(16) 0.0054(16)
C5 0.0489(19) 0.0458(18) 0.0419(17) 0.0038(15) 0.0050(14) -0.0047(17)
C6 0.0453(18) 0.0337(14) 0.0395(16) -0.0001(12) 0.0121(14) -0.0040(14)
C7 0.0361(14) 0.0278(13) 0.0379(14) 0.0012(12) 0.0035(11) 0.0032(13)
C8 0.0316(14) 0.0317(15) 0.0379(15) 0.0005(11) 0.0030(12) 0.0026(11)
C9 0.0443(19) 0.0458(18) 0.0353(16) -0.0068(13) 0.0011(14) 0.0011(14)
C10 0.0383(17) 0.0414(17) 0.0466(18) -0.0054(14) -0.0057(14) -0.0033(14)
C11 0.0386(16) 0.0398(16) 0.0438(18) 0.0064(13) 0.0028(13) -0.0041(13)
C12 0.0433(17) 0.0361(16) 0.0384(16) 0.0003(13) 0.0073(13) -0.0004(13)
C13 0.0424(17) 0.0303(14) 0.0389(16) -0.0034(12) -0.0023(13) -0.0044(13)
C14 0.0462(18) 0.0303(14) 0.0373(16) -0.0040(12) -0.0012(13) -0.0033(13)
C15 0.061(2) 0.0422(17) 0.0400(18) -0.0043(14) 0.0092(16) -0.0083(16)
C16 0.083(3) 0.0413(17) 0.0365(16) 0.0032(14) -0.0002(18) -0.011(2)
C17 0.077(3) 0.0389(17) 0.049(2) 0.0034(16) -0.015(2) -0.0019(18)
C18 0.0517(19) 0.0376(17) 0.0466(18) -0.0004(14) -0.0044(15) 0.0029(15)
N1 0.065(2) 0.091(3) 0.0409(16) -0.0174(16) 0.0012(16) 0.038(2)
C19 0.068(3) 0.086(3) 0.100(4) -0.023(3) 0.035(3) -0.010(3)
C20 0.064(3) 0.078(3) 0.116(5) 0.000(3) -0.002(3) -0.009(3)
C21 0.065(2) 0.0446(18) 0.0457(19) -0.0031(15) 0.0141(17) 0.0197(17)
C22 0.079(3) 0.094(3) 0.050(2) -0.023(2) 0.016(2) 0.021(3)
C23 0.107(4) 0.073(3) 0.085(3) 0.006(3) 0.000(3) 0.030(3)
C24 0.094(4) 0.084(4) 0.090(4) -0.019(3) -0.025(3) -0.005(3)
N2 0.0592(19) 0.0517(17) 0.0357(14) -0.0012(12) 0.0127(13) 0.0179(15)
C25 0.056(2) 0.073(3) 0.063(3) 0.005(2) 0.003(2) 0.010(2)
C26 0.065(3) 0.080(3) 0.095(4) 0.009(3) 0.017(3) -0.011(2)
C27 0.066(3) 0.048(2) 0.058(2) -0.0119(18) 0.0072(19) 0.0021(19)
C28 0.079(3) 0.050(2) 0.076(3) 0.003(2) -0.002(2) -0.001(2)
C29 0.0509(19) 0.0516(19) 0.0424(17) 0.0007(16) 0.0097(15) 0.0146(17)
C30 0.078(3) 0.076(3) 0.0393(19) -0.0013(18) 0.0166(19) 0.019(2)
N3 0.083(3) 0.118(4) 0.122(4) 0.058(3) -0.008(3) -0.025(3)
C31 0.067(3) 0.065(3) 0.076(3) 0.023(2) -0.017(2) -0.018(2)
C32 0.084(3) 0.073(3) 0.087(3) 0.027(2) -0.019(3) -0.027(3)

loop_
_atom_type_symbol
_atom_type_description
_atom_type_scat_dispersion_real
_atom_type_scat_dispersion_imag
_atom_type_scat_source
C C 0.0033 0.0016 'International Tables Vol C Tables 4.2.6.8 and 6.1.1.4'
H H 0.0000 0.0000 'International Tables Vol C Tables 4.2.6.8 and 6.1.1.4'
N N 0.0061 0.0033 'International Tables Vol C Tables 4.2.6.8 and 6.1.1.4'
O O 0.0106 0.0060 'International Tables Vol C Tables 4.2.6.8 and 6.1.1.4'
V V 0.3005 0.5294 'International Tables Vol C Tables 4.2.6.8 and 6.1.1.4'

loop_
_geom_angle_atom_site_label_1
_geom_angle_atom_site_label_2
_geom_angle_atom_site_label_3
_geom_angle
O6 V1 O1 104.69(10)
O6 V1 O4 88.98(10)
O1 V1 O4 161.57(9)
O6 V1 O3 161.81(10)
O1 V1 O3 89.16(9)
O4 V1 O3 80.40(9)
O6 V1 O2 88.85(9)
O1 V1 O2 80.73(9)
O4 V1 O2 87.37(9)
O3 V1 O2 105.23(9)
O6 V1 O5 80.52(9)
O1 V1 O5 89.47(9)
O4 V1 O5 105.17(10)
O3 V1 O5 88.01(9)
O2 V1 O5 163.28(9)
C1 O1 V1 115.52(18)
C2 O2 V1 114.63(17)
C7 O3 V1 115.41(18)
C8 O4 V1 115.61(18)
C13 O5 V1 114.59(19)
C14 O6 V1 115.4(2)
O1 C1 C6 124.7(3)
O1 C1 C2 115.1(3)
C6 C1 C2 120.2(3)
O2 C2 C3 125.9(3)
O2 C2 C1 113.9(3)
C3 C2 C1 120.2(3)
C2 C3 C4 119.4(3)
C2 C3 H3 120.3
C4 C3 H3 120.3
C5 C4 C3 120.7(3)
C5 C4 H4 119.7
C3 C4 H4 119.7
C4 C5 C6 120.1(3)
C4 C5 H5 119.9
C6 C5 H5 119.9
C1 C6 C5 119.4(3)
C1 C6 H6 120.3
C5 C6 H6 120.3
O3 C7 C12 125.6(3)
O3 C7 C8 114.5(3)
C12 C7 C8 119.9(3)
O4 C8 C9 125.6(3)
O4 C8 C7 114.1(3)
C9 C8 C7 120.3(3)
C10 C9 C8 119.1(3)
C10 C9 H9 120.4
C8 C9 H9 120.4
C11 C10 C9 121.1(3)
C11 C10 H10 119.4
C9 C10 H10 119.4
C10 C11 C12 120.1(3)
C10 C11 H11 120.0
C12 C11 H11 120.0
C7 C12 C11 119.4(3)
C7 C12 H12 120.3
C11 C12 H12 120.3
O5 C13 C18 125.1(3)
O5 C13 C14 113.6(3)
C18 C13 C14 121.3(3)
O6 C14 C15 124.7(3)
O6 C14 C13 115.6(3)
C15 C14 C13 119.8(3)
C14 C15 C16 118.7(3)
C14 C15 H15 120.7
C16 C15 H15 120.7
C17 C16 C15 121.1(3)
C17 C16 H16 119.5
C15 C16 H16 119.5
C16 C17 C18 120.6(4)
C16 C17 H17 119.7
C18 C17 H17 119.7
C13 C18 C17 118.6(4)
C13 C18 H18 120.7
C17 C18 H18 120.7
C23 N1 C21 120.1(4)
C23 N1 C19 108.9(4)
C21 N1 C19 104.4(4)
C23 N1 H1N 107.6
C21 N1 H1N 107.6
C19 N1 H1N 107.6
C20 C19 N1 112.4(4)
C20 C19 H19A 109.1
N1 C19 H19A 109.1
C20 C19 H19B 109.1
N1 C19 H19B 109.1
H19A C19 H19B 107.9
C19 C20 H20A 109.5
C19 C20 H20B 109.5
H20A C20 H20B 109.5
C19 C20 H20C 109.5
H20A C20 H20C 109.5
H20B C20 H20C 109.5
N1 C21 C22 114.9(3)
N1 C21 H21A 108.5
C22 C21 H21A 108.5
N1 C21 H21B 108.5
C22 C21 H21B 108.5
H21A C21 H21B 107.5
C21 C22 H22A 109.5
C21 C22 H22B 109.5
H22A C22 H22B 109.5
C21 C22 H22C 109.5
H22A C22 H22C 109.5
H22B C22 H22C 109.5
N1 C23 C24 104.6(5)
N1 C23 H23A 110.8
C24 C23 H23A 110.8
N1 C23 H23B 110.8
C24 C23 H23B 110.8
H23A C23 H23B 108.9
C23 C24 H24A 109.5
C23 C24 H24B 109.5
H24A C24 H24B 109.5
C23 C24 H24C 109.5
H24A C24 H24C 109.5
H24B C24 H24C 109.5
C25 N2 C29 115.8(3)
C25 N2 C27 110.6(3)
C29 N2 C27 110.5(3)
C25 N2 H2N 106.4
C29 N2 H2N 106.4
C27 N2 H2N 106.4
N2 C25 C26 110.1(4)
N2 C25 H25A 109.6
C26 C25 H25A 109.6
N2 C25 H25B 109.6
C26 C25 H25B 109.6
H25A C25 H25B 108.2
C25 C26 H26A 109.5
C25 C26 H26B 109.5
H26A C26 H26B 109.5
C25 C26 H26C 109.5
H26A C26 H26C 109.5
H26B C26 H26C 109.5
C28 C27 N2 112.6(3)
C28 C27 H27A 109.1
N2 C27 H27A 109.1
C28 C27 H27B 109.1
N2 C27 H27B 109.1
H27A C27 H27B 107.8
C27 C28 H28A 109.5
C27 C28 H28B 109.5
H28A C28 H28B 109.5
C27 C28 H28C 109.5
H28A C28 H28C 109.5
H28B C28 H28C 109.5
N2 C29 C30 113.2(3)
N2 C29 H29A 108.9
C30 C29 H29A 108.9
N2 C29 H29B 108.9
C30 C29 H29B 108.9
H29A C29 H29B 107.8
C29 C30 H30A 109.5
C29 C30 H30B 109.5
H30A C30 H30B 109.5
C29 C30 H30C 109.5
H30A C30 H30C 109.5
H30B C30 H30C 109.5
N3 C31 C32 177.8(5)
C31 C32 H32A 109.5
C31 C32 H32B 109.5
H32A C32 H32B 109.5
C31 C32 H32C 109.5
H32A C32 H32C 109.5
H32B C32 H32C 109.5

loop_
_geom_bond_atom_site_label_1
_geom_bond_atom_site_label_2
_geom_bond_distance
V1 O6 1.928(2)
V1 O1 1.934(2)
V1 O4 1.938(2)
V1 O3 1.941(2)
V1 O2 1.962(2)
V1 O5 1.966(2)
O1 C1 1.337(4)
O2 C2 1.352(4)
O3 C7 1.329(4)
O4 C8 1.333(4)
O5 C13 1.357(4)
O6 C14 1.343(4)
C1 C6 1.380(4)
C1 C2 1.409(4)
C2 C3 1.378(4)
C3 C4 1.398(5)
C3 H3 0.9500
C4 C5 1.379(5)
C4 H4 0.9500
C5 C6 1.402(5)
C5 H5 0.9500
C6 H6 0.9500
C7 C12 1.389(4)
C7 C8 1.409(4)
C8 C9 1.394(4)
C9 C10 1.392(5)
C9 H9 0.9500
C10 C11 1.379(5)
C10 H10 0.9500
C11 C12 1.409(5)
C11 H11 0.9500
C12 H12 0.9500
C13 C18 1.382(5)
C13 C14 1.393(5)
C14 C15 1.383(5)
C15 C16 1.406(5)
C15 H15 0.9500
C16 C17 1.363(6)
C16 H16 0.9500
C17 C18 1.393(5)
C17 H17 0.9500
C18 H18 0.9500
N1 C23 1.395(6)
N1 C21 1.464(5)
N1 C19 1.661(6)
N1 H1N 0.9300
C19 C20 1.347(7)
C19 H19A 0.9900
C19 H19B 0.9900
C20 H20A 0.9800
C20 H20B 0.9800
C20 H20C 0.9800
C21 C22 1.504(5)
C21 H21A 0.9900
C21 H21B 0.9900
C22 H22A 0.9800
C22 H22B 0.9800
C22 H22C 0.9800
C23 C24 1.433(8)
C23 H23A 0.9900
C23 H23B 0.9900
C24 H24A 0.9800
C24 H24B 0.9800
C24 H24C 0.9800
N2 C25 1.460(5)
N2 C29 1.480(4)
N2 C27 1.544(5)
N2 H2N 0.9300
C25 C26 1.483(7)
C25 H25A 0.9900
C25 H25B 0.9900
C26 H26A 0.9800
C26 H26B 0.9800
C26 H26C 0.9800
C27 C28 1.443(6)
C27 H27A 0.9900
C27 H27B 0.9900
C28 H28A 0.9800
C28 H28B 0.9800
C28 H28C 0.9800
C29 C30 1.525(5)
C29 H29A 0.9900
C29 H29B 0.9900
C30 H30A 0.9800
C30 H30B 0.9800
C30 H30C 0.9800
N3 C31 1.119(6)
C31 C32 1.431(6)
C32 H32A 0.9800
C32 H32B 0.9800
C32 H32C 0.9800

loop_
_geom_hbond_atom_site_label_D
_geom_hbond_atom_site_label_H
_geom_hbond_atom_site_label_A
_geom_hbond_distance_DH
_geom_hbond_distance_HA
_geom_hbond_distance_DA
_geom_hbond_angle_DHA
N1 H1N O5 0.93 1.80 2.730(4) 174.5
N2 H2N O2 0.93 1.91 2.831(3) 169.0
N2 H2N O4 0.93 2.57 3.126(4) 118.8

loop_
_geom_torsion_atom_site_label_1
_geom_torsion_atom_site_label_2
_geom_torsion_atom_site_label_3
_geom_torsion_atom_site_label_4
_geom_torsion
O6 V1 O1 C1 -89.6(2)
O4 V1 O1 C1 47.2(4)
O3 V1 O1 C1 102.4(2)
O2 V1 O1 C1 -3.21(19)
O5 V1 O1 C1 -169.61(19)
O6 V1 O2 C2 108.22(19)
O1 V1 O2 C2 3.14(19)
O4 V1 O2 C2 -162.74(19)
O3 V1 O2 C2 -83.4(2)
O5 V1 O2 C2 58.0(4)
O6 V1 O3 C7 55.5(4)
O1 V1 O3 C7 -164.3(2)
O4 V1 O3 C7 0.5(2)
O2 V1 O3 C7 -84.1(2)
O5 V1 O3 C7 106.2(2)
O6 V1 O4 C8 -165.3(2)
O1 V1 O4 C8 56.1(4)
O3 V1 O4 C8 -0.2(2)
O2 V1 O4 C8 105.8(2)
O5 V1 O4 C8 -85.4(2)
O6 V1 O5 C13 4.7(2)
O1 V1 O5 C13 109.7(2)
O4 V1 O5 C13 -81.6(2)
O3 V1 O5 C13 -161.1(2)
O2 V1 O5 C13 55.9(4)
O1 V1 O6 C14 -91.9(2)
O4 V1 O6 C14 100.6(2)
O3 V1 O6 C14 46.6(4)
O2 V1 O6 C14 -172.0(2)
O5 V1 O6 C14 -5.0(2)
V1 O1 C1 C6 -176.8(2)
V1 O1 C1 C2 2.8(3)
V1 O2 C2 C3 176.2(2)
V1 O2 C2 C1 -2.6(3)
O1 C1 C2 O2 -0.1(4)
C6 C1 C2 O2 179.5(3)
O1 C1 C2 C3 -178.9(3)
C6 C1 C2 C3 0.6(4)
O2 C2 C3 C4 -178.9(3)
C1 C2 C3 C4 -0.2(5)
C2 C3 C4 C5 -0.3(5)
C3 C4 C5 C6 0.3(5)
O1 C1 C6 C5 178.9(3)
C2 C1 C6 C5 -0.6(4)
C4 C5 C6 C1 0.1(5)
V1 O3 C7 C12 179.0(2)
V1 O3 C7 C8 -0.7(3)
V1 O4 C8 C9 -178.8(3)
V1 O4 C8 C7 -0.1(3)
O3 C7 C8 O4 0.5(4)
C12 C7 C8 O4 -179.2(3)
O3 C7 C8 C9 179.3(3)
C12 C7 C8 C9 -0.4(4)
O4 C8 C9 C10 179.4(3)
C7 C8 C9 C10 0.8(5)
C8 C9 C10 C11 -1.4(5)
C9 C10 C11 C12 1.5(5)
O3 C7 C12 C11 -179.1(3)
C8 C7 C12 C11 0.5(5)
C10 C11 C12 C7 -1.0(5)
V1 O5 C13 C18 175.0(3)
V1 O5 C13 C14 -3.7(3)
V1 O6 C14 C15 -174.2(3)
V1 O6 C14 C13 4.5(3)
O5 C13 C14 O6 -0.5(4)
C18 C13 C14 O6 -179.2(3)
O5 C13 C14 C15 178.3(3)
C18 C13 C14 C15 -0.4(5)
O6 C14 C15 C16 178.5(3)
C13 C14 C15 C16 -0.1(5)
C14 C15 C16 C17 0.2(5)
C15 C16 C17 C18 0.3(6)
O5 C13 C18 C17 -177.7(3)
C14 C13 C18 C17 0.9(5)
C16 C17 C18 C13 -0.8(5)
C23 N1 C19 C20 79.0(5)
C21 N1 C19 C20 -151.6(5)
C23 N1 C21 C22 52.3(6)
C19 N1 C21 C22 -70.1(4)
C21 N1 C23 C24 61.9(6)
C19 N1 C23 C24 -177.9(4)
C29 N2 C25 C26 55.5(5)
C27 N2 C25 C26 -177.8(4)
C25 N2 C27 C28 77.0(4)
C29 N2 C27 C28 -153.5(4)
C25 N2 C29 C30 59.2(5)
C27 N2 C29 C30 -67.5(4)
